data_7109624
loop_
_publ_author_name
'Ivana Jevtovikj'
'Peter Lonnecke'
'Evamarie Hey-Hawkins'

_publ_section_title
;
 1,2,3,4-Tetramesityl-1,4-bis(tri-n-butyltin)tetraphosphane: synthesis and
 molecular structure
;
_journal_name_full Chem.Commun.
_journal_page_first 7355
_journal_paper_doi 10.1039/c3cc44571b
_journal_volume 49
_journal_year 2013
_chemical_formula_sum 'C60 H98 P4 Sn2'
_chemical_formula_weight 1180.64
_chemical_name_systematic
;
 ?
;
_space_group_IT_number 2
_symmetry_cell_setting triclinic
_symmetry_space_group_name_Hall '-P 1'
_symmetry_space_group_name_H-M 'P -1'
_atom_sites_solution_hydrogens geom
_atom_sites_solution_primary direct
_atom_sites_solution_secondary difmap
_audit_conform_dict_location ftp://ftp.iucr.org/pub/cif_core.dic
_audit_conform_dict_name cif_core.dic
_audit_conform_dict_version 2.2
_audit_creation_date 2009-09-29T15:56:36-00:00
_audit_creation_method 'WinGX routine CIF_UPDATE'
_cell_angle_alpha 110.296(2)
_cell_angle_beta 99.499(2)
_cell_angle_gamma 106.251(2)
_cell_formula_units_Z 1
_cell_length_a 9.5430(2)
_cell_length_b 13.0225(4)
_cell_length_c 14.6643(4)
_cell_measurement_reflns_used 20723
_cell_measurement_temperature 200(2)
_cell_measurement_theta_max 32.2969
_cell_measurement_theta_min 2.856
_cell_volume 1569.89(8)
_computing_cell_refinement
;
        CrysAlisPro, Oxford Diffraction Ltd.,
        Version 1.171.33.41 (release 06-05-2009 CrysAlis171 .NET)
        (compiled May  6 2009,17:20:42)
;
_computing_data_collection
;
        CrysAlisPro, Oxford Diffraction Ltd.,
        Version 1.171.33.41 (release 06-05-2009 CrysAlis171 .NET)
        (compiled May  6 2009,17:20:42)
;
_computing_data_reduction
;
        CrysAlisPro, Oxford Diffraction Ltd.,
        Version 1.171.33.41 (release 06-05-2009 CrysAlis171 .NET)
        (compiled May  6 2009,17:20:42)
;
_computing_molecular_graphics
;
 ORTEP3 for Windows
 L. J. Farrugia, J. Appl. Crystallogr. 1997, 30, 565.
;
_computing_publication_material
;
 WINGX
 L.J. Farrugia,
 J. Appl. Cryst., 1999, 32, 837-838.
;
_computing_structure_refinement 'SHELXL-97 (Sheldrick, 1997)'
_computing_structure_solution
;
 SIR92
 A. Altomare, G. Cascarano, C. Giacovazzo and A. Guagliardi,
 J. Appl. Crystallogr. 1993, 26, 343-350.
;
_diffrn_ambient_temperature 200(2)
_diffrn_measured_fraction_theta_full 0.997
_diffrn_measured_fraction_theta_max 0.997
_diffrn_measurement_device_type 'Xcalibur, Sapphire3, Gemini'
_diffrn_measurement_method '\w scans'
_diffrn_orient_matrix_UB_11 0.0245906525
_diffrn_orient_matrix_UB_12 0.0318622794
_diffrn_orient_matrix_UB_13 -0.0286438208
_diffrn_orient_matrix_UB_21 0.0629369902
_diffrn_orient_matrix_UB_22 0.0412156623
_diffrn_orient_matrix_UB_23 0.0427771108
_diffrn_orient_matrix_UB_31 0.0446976833
_diffrn_orient_matrix_UB_32 -0.0343638282
_diffrn_orient_matrix_UB_33 -0.0159405973
_diffrn_radiation_monochromator graphite
_diffrn_radiation_type MoK\a
_diffrn_radiation_wavelength 0.71073
_diffrn_reflns_av_R_equivalents 0.0205
_diffrn_reflns_av_unetI/netI 0.022
_diffrn_reflns_limit_h_max 13
_diffrn_reflns_limit_h_min -13
_diffrn_reflns_limit_k_max 18
_diffrn_reflns_limit_k_min -18
_diffrn_reflns_limit_l_max 20
_diffrn_reflns_limit_l_min -20
_diffrn_reflns_number 34675
_diffrn_reflns_theta_full 30.51
_diffrn_reflns_theta_max 30.51
_diffrn_reflns_theta_min 2.86
_exptl_absorpt_coefficient_mu 0.931
_exptl_absorpt_correction_T_max 1
_exptl_absorpt_correction_T_min 0.92977
_exptl_absorpt_correction_type multi-scan
_exptl_absorpt_process_details
;
        CrysAlisPro, Oxford Diffraction Ltd.,
        Version 1.171.33.41 (release 06-05-2009 CrysAlis171 .NET)
        (compiled May  6 2009,17:20:42)
        Empirical absorption correction using spherical harmonics,
 implemented in SCALE3 ABSPACK scaling algorithm.
;
_exptl_crystal_colour 'pale yellow'
_exptl_crystal_density_diffrn 1.249
_exptl_crystal_density_method 'not measured'
_exptl_crystal_description prism
_exptl_crystal_F_000 618
_exptl_crystal_size_max 0.6
_exptl_crystal_size_mid 0.4
_exptl_crystal_size_min 0.15
_refine_diff_density_max 0.81
_refine_diff_density_min -0.379
_refine_diff_density_rms 0.053
_refine_ls_extinction_method none
_refine_ls_goodness_of_fit_ref 0.993
_refine_ls_hydrogen_treatment mixed
_refine_ls_matrix_type full
_refine_ls_number_parameters 339
_refine_ls_number_reflns 9560
_refine_ls_number_restraints 16
_refine_ls_restrained_S_all 0.994
_refine_ls_R_factor_all 0.0349
_refine_ls_R_factor_gt 0.0259
_refine_ls_shift/su_max 0.001
_refine_ls_shift/su_mean 0
_refine_ls_structure_factor_coef Fsqd
_refine_ls_weighting_details 'calc w=1/[\s^2^(Fo^2^)+(0.0424P)^2^+0.0000P] where P=(Fo^2^+2Fc^2^)/3'
_refine_ls_weighting_scheme calc
_refine_ls_wR_factor_gt 0.0651
_refine_ls_wR_factor_ref 0.0671
_reflns_number_gt 7798
_reflns_number_total 9560
_reflns_threshold_expression >2sigma(I)
_cod_data_source_file c3cc44571b.txt
_cod_data_source_block x0837fin
_cod_original_cell_volume 1569.89(7)
_cod_original_sg_symbol_H-M P-1
_cod_database_code 7109624

loop_
_symmetry_equiv_pos_as_xyz
'x, y, z'
'-x, -y, -z'

loop_
_atom_site_label
_atom_site_type_symbol
_atom_site_fract_x
_atom_site_fract_y
_atom_site_fract_z
_atom_site_U_iso_or_equiv
_atom_site_adp_type
_atom_site_occupancy
_atom_site_symmetry_multiplicity
_atom_site_calc_flag
_atom_site_refinement_flags
_atom_site_disorder_assembly
_atom_site_disorder_group
Sn1 Sn 0.687197(11) 0.349367(9) 0.284798(7) 0.03839(4) Uani 1 1 d D . .
P1 P 0.59811(4) 0.22764(3) 0.09540(3) 0.03474(8) Uani 1 1 d . A .
P2 P 0.47556(4) 0.04443(3) 0.07212(3) 0.03302(8) Uani 1 1 d . . .
C1 C 0.43384(17) 0.26596(12) 0.05166(11) 0.0379(3) Uani 1 1 d . . .
C2 C 0.4495(2) 0.31755(13) -0.01818(12) 0.0461(4) Uani 1 1 d . A .
C3 C 0.3254(3) 0.33836(16) -0.06304(15) 0.0594(5) Uani 1 1 d . . .
C4 C 0.1895(2) 0.31251(17) -0.04064(16) 0.0627(5) Uani 1 1 d . A .
C5 C 0.1784(2) 0.26765(18) 0.03079(16) 0.0567(5) Uani 1 1 d . . .
C6 C 0.29772(18) 0.24501(14) 0.07879(12) 0.0446(3) Uani 1 1 d . A .
C7 C 0.5955(3) 0.35245(17) -0.04522(16) 0.0614(5) Uani 1 1 d . . .
H7A H 0.5858 0.3935 -0.0893 0.092 Uiso 1 1 calc R A .
H7B H 0.6164 0.282 -0.0809 0.092 Uiso 1 1 calc R . .
H7C H 0.6796 0.4046 0.017 0.092 Uiso 1 1 calc R . .
C8 C 0.0555(3) 0.3346(2) -0.0916(2) 0.0964(9) Uani 1 1 d . . .
H8A H 0.0914 0.413 -0.0914 0.145 Uiso 1 1 calc R A .
H8B H -0.0208 0.3299 -0.0545 0.145 Uiso 1 1 calc R . .
H8C H 0.0095 0.2752 -0.1619 0.145 Uiso 1 1 calc R . .
C9 C 0.2732(2) 0.20259(19) 0.16009(15) 0.0556(4) Uani 1 1 d . . .
H9A H 0.2038 0.2344 0.1928 0.083 Uiso 1 1 calc R A .
H9B H 0.3713 0.2292 0.211 0.083 Uiso 1 1 calc R . .
H9C H 0.2287 0.1165 0.1296 0.083 Uiso 1 1 calc R . .
C10 C 0.59891(19) 0.00897(13) 0.15844(10) 0.0413(3) Uani 1 1 d . A .
C11 C 0.7535(2) 0.02682(15) 0.16983(12) 0.0514(4) Uani 1 1 d . . .
C12 C 0.8254(3) -0.0164(2) 0.23152(17) 0.0764(8) Uani 1 1 d . A .
C13 C 0.7505(4) -0.0749(2) 0.28179(17) 0.0886(9) Uani 1 1 d . . .
C14 C 0.6022(4) -0.0883(2) 0.27222(16) 0.0800(8) Uani 1 1 d . A .
C15 C 0.5216(3) -0.04867(15) 0.21174(12) 0.0557(5) Uani 1 1 d . . .
C16 C 0.8489(2) 0.08889(19) 0.11959(15) 0.0616(5) Uani 1 1 d . A .
H16A H 0.9461 0.1456 0.1696 0.092 Uiso 1 1 calc R . .
H16B H 0.7946 0.1303 0.0921 0.092 Uiso 1 1 calc R . .
H16C H 0.8683 0.0313 0.0642 0.092 Uiso 1 1 calc R . .
C17 C 0.8311(5) -0.1237(3) 0.3444(2) 0.1456(18) Uani 1 1 d . A .
H17A H 0.7991 -0.1119 0.4063 0.218 Uiso 1 1 calc R . .
H17B H 0.9416 -0.083 0.363 0.218 Uiso 1 1 calc R . .
H17C H 0.8048 -0.208 0.3047 0.218 Uiso 1 1 calc R . .
C18 C 0.3564(3) -0.07077(19) 0.20482(17) 0.0708(6) Uani 1 1 d . A .
H18A H 0.324 -0.1169 0.2432 0.106 Uiso 1 1 calc R . .
H18B H 0.295 -0.1143 0.1335 0.106 Uiso 1 1 calc R . .
H18C H 0.3425 0.0045 0.2333 0.106 Uiso 1 1 calc R . .
C19 C 0.93283(17) 0.40489(14) 0.32475(12) 0.0422(3) Uani 1 1 d D A .
H19A H 0.9759 0.4576 0.3981 0.051 Uiso 1 1 calc R . .
H19B H 0.9615 0.335 0.3133 0.051 Uiso 1 1 calc R . .
C20 C 1.00320(18) 0.46866(15) 0.26444(12) 0.0456(4) Uani 1 1 d D . .
H20A H 0.9576 0.4169 0.1911 0.055 Uiso 1 1 calc R A .
H20B H 0.977 0.5398 0.2776 0.055 Uiso 1 1 calc R . .
C21 C 1.17480(19) 0.50465(16) 0.28977(13) 0.0484(4) Uani 1 1 d D A .
H21A H 1.2011 0.4333 0.2744 0.058 Uiso 1 1 calc R . .
H21B H 1.2204 0.5545 0.3635 0.058 Uiso 1 1 calc R . .
C22 C 1.2438(2) 0.5714(2) 0.23167(16) 0.0614(5) Uani 1 1 d D . .
H22A H 1.2009 0.5219 0.1585 0.092 Uiso 1 1 calc R A .
H22B H 1.3547 0.5921 0.251 0.092 Uiso 1 1 calc R . .
H22C H 1.2207 0.6432 0.2478 0.092 Uiso 1 1 calc R . .
C23 C 0.6171(5) 0.4971(3) 0.2940(2) 0.0537(7) Uani 0.806(5) 1 d PD A 1
H23A H 0.6804 0.5431 0.2642 0.064 Uiso 0.806(5) 1 calc PR A 1
H23B H 0.5099 0.4658 0.2514 0.064 Uiso 0.806(5) 1 calc PR A 1
C24 C 0.6284(3) 0.5808(2) 0.40061(19) 0.0665(8) Uani 0.806(5) 1 d PD A 1
H24A H 0.5843 0.6393 0.3946 0.08 Uiso 0.806(5) 1 calc PR A 1
H24B H 0.5656 0.5351 0.4308 0.08 Uiso 0.806(5) 1 calc PR A 1
C25 C 0.7859(4) 0.6445(3) 0.4711(2) 0.0746(10) Uani 0.806(5) 1 d PD A 1
H25A H 0.8522 0.6788 0.4357 0.089 Uiso 0.806(5) 1 calc PR A 1
H25B H 0.8234 0.5865 0.4855 0.089 Uiso 0.806(5) 1 calc PR A 1
C26 C 0.8045(5) 0.7399(3) 0.5697(2) 0.0863(11) Uani 0.806(5) 1 d PD A 1
H26A H 0.7638 0.7965 0.557 0.129 Uiso 0.806(5) 1 calc PR A 1
H26B H 0.913 0.78 0.6077 0.129 Uiso 0.806(5) 1 calc PR A 1
H26C H 0.7489 0.7062 0.6093 0.129 Uiso 0.806(5) 1 calc PR A 1
C23F C 0.622(2) 0.4973(14) 0.3217(10) 0.0537(7) Uani 0.194(5) 1 d PD A 2
H23C H 0.6365 0.5321 0.2721 0.064 Uiso 0.194(5) 1 calc PR A 2
H23D H 0.5124 0.4732 0.3186 0.064 Uiso 0.194(5) 1 calc PR A 2
C24F C 0.716(2) 0.5861(13) 0.4265(12) 0.103(6) Uiso 0.194(5) 1 d PD A 2
H24C H 0.7013 0.5488 0.4743 0.123 Uiso 0.194(5) 1 calc PR A 2
H24D H 0.8252 0.6069 0.4282 0.123 Uiso 0.194(5) 1 calc PR A 2
C25F C 0.6855(18) 0.6946(12) 0.4633(11) 0.102(5) Uiso 0.194(5) 1 d PD A 2
H25C H 0.5801 0.6744 0.4686 0.122 Uiso 0.194(5) 1 calc PR A 2
H25D H 0.6892 0.727 0.4115 0.122 Uiso 0.194(5) 1 calc PR A 2
C26F C 0.788(2) 0.7880(14) 0.5616(10) 0.0863(11) Uani 0.194(5) 1 d PD A 2
H26D H 0.8869 0.8243 0.5532 0.129 Uiso 0.194(5) 1 calc PR A 2
H26E H 0.802 0.7541 0.611 0.129 Uiso 0.194(5) 1 calc PR A 2
H26F H 0.7431 0.8477 0.586 0.129 Uiso 0.194(5) 1 calc PR A 2
C27 C 0.6072(2) 0.26918(16) 0.38216(12) 0.0482(4) Uani 1 1 d . A .
H27A H 0.5774 0.3248 0.4335 0.058 Uiso 1 1 calc R . .
H27B H 0.5148 0.1981 0.3407 0.058 Uiso 1 1 calc R . .
C28 C 0.7231(2) 0.23457(16) 0.43669(12) 0.0480(4) Uani 1 1 d . . .
H28A H 0.8135 0.3061 0.4811 0.058 Uiso 1 1 calc R A .
H28B H 0.7569 0.182 0.3856 0.058 Uiso 1 1 calc R . .
C29 C 0.6623(3) 0.17285(19) 0.50076(14) 0.0619(5) Uani 1 1 d . A .
H29A H 0.6259 0.2243 0.5506 0.074 Uiso 1 1 calc R . .
H29B H 0.574 0.0998 0.4562 0.074 Uiso 1 1 calc R . .
C30 C 0.7808(3) 0.1423(3) 0.55696(19) 0.0856(7) Uani 1 1 d . . .
H30A H 0.8281 0.101 0.5093 0.128 Uiso 1 1 calc R A .
H30B H 0.7319 0.0915 0.5876 0.128 Uiso 1 1 calc R . .
H30C H 0.8593 0.2146 0.6104 0.128 Uiso 1 1 calc R . .
H3 H 0.343(3) 0.376(2) -0.1042(18) 0.074(7) Uiso 1 1 d . . .
H5 H 0.095(3) 0.2471(19) 0.0417(16) 0.063(7) Uiso 1 1 d . . .
H12 H 0.922(3) -0.010(2) 0.2276(18) 0.074(7) Uiso 1 1 d . . .
H14 H 0.549(3) -0.124(2) 0.304(2) 0.083(8) Uiso 1 1 d . . .

loop_
_atom_site_aniso_label
_atom_site_aniso_U_11
_atom_site_aniso_U_22
_atom_site_aniso_U_33
_atom_site_aniso_U_23
_atom_site_aniso_U_13
_atom_site_aniso_U_12
Sn1 0.03550(6) 0.03866(6) 0.03286(6) 0.01036(4) 0.00457(4) 0.01062(4)
P1 0.03347(18) 0.03440(18) 0.03162(17) 0.01217(14) 0.00841(13) 0.00812(14)
P2 0.03061(17) 0.03456(17) 0.02884(16) 0.01162(13) 0.00753(13) 0.00722(14)
C1 0.0419(8) 0.0313(7) 0.0319(6) 0.0093(5) 0.0032(6) 0.0103(6)
C2 0.0640(10) 0.0298(7) 0.0366(7) 0.0118(6) 0.0075(7) 0.0124(7)
C3 0.0836(15) 0.0415(9) 0.0467(10) 0.0203(8) 0.0002(9) 0.0218(9)
C4 0.0611(12) 0.0463(10) 0.0623(12) 0.0162(8) -0.0132(9) 0.0191(9)
C5 0.0427(10) 0.0526(10) 0.0630(12) 0.0174(9) 0.0007(8) 0.0171(8)
C6 0.0406(8) 0.0434(8) 0.0421(8) 0.0133(6) 0.0044(6) 0.0144(7)
C7 0.0832(14) 0.0489(10) 0.0612(11) 0.0332(9) 0.0288(10) 0.0195(10)
C8 0.0807(17) 0.0869(18) 0.110(2) 0.0461(16) -0.0216(15) 0.0346(15)
C9 0.0430(9) 0.0777(13) 0.0586(10) 0.0344(10) 0.0232(8) 0.0273(9)
C10 0.0532(9) 0.0337(7) 0.0273(6) 0.0080(5) 0.0035(6) 0.0126(7)
C11 0.0551(10) 0.0448(9) 0.0372(8) 0.0038(6) -0.0055(7) 0.0212(8)
C12 0.0886(17) 0.0651(13) 0.0510(11) 0.0008(10) -0.0180(11) 0.0442(13)
C13 0.148(3) 0.0647(14) 0.0440(11) 0.0160(10) -0.0091(14) 0.0550(16)
C14 0.145(3) 0.0516(12) 0.0408(10) 0.0240(9) 0.0127(13) 0.0340(15)
C15 0.0910(14) 0.0380(8) 0.0321(7) 0.0146(6) 0.0146(8) 0.0167(9)
C16 0.0335(8) 0.0675(12) 0.0632(11) 0.0106(9) 0.0021(8) 0.0165(8)
C17 0.247(5) 0.116(3) 0.0771(19) 0.0369(18) -0.016(2) 0.111(3)
C18 0.0934(17) 0.0566(11) 0.0614(12) 0.0304(10) 0.0382(12) 0.0097(11)
C19 0.0355(7) 0.0472(8) 0.0373(7) 0.0156(6) 0.0035(6) 0.0120(7)
C20 0.0392(8) 0.0519(9) 0.0424(8) 0.0199(7) 0.0068(6) 0.0143(7)
C21 0.0405(8) 0.0549(10) 0.0485(9) 0.0200(7) 0.0127(7) 0.0176(7)
C22 0.0516(11) 0.0760(13) 0.0596(11) 0.0329(10) 0.0217(9) 0.0183(10)
C23 0.0641(12) 0.0513(10) 0.0395(16) 0.0100(12) 0.0046(15) 0.0293(10)
C24 0.0704(17) 0.0567(15) 0.0547(14) 0.0025(11) -0.0047(12) 0.0371(13)
C25 0.084(2) 0.0688(18) 0.0561(15) 0.0087(13) -0.0065(14) 0.0432(16)
C26 0.102(2) 0.077(2) 0.0577(14) -0.0006(14) -0.0076(14) 0.0538(19)
C23F 0.0641(12) 0.0513(10) 0.0395(16) 0.0100(12) 0.0046(15) 0.0293(10)
C26F 0.102(2) 0.077(2) 0.0577(14) -0.0006(14) -0.0076(14) 0.0538(19)
C27 0.0448(9) 0.0570(10) 0.0379(8) 0.0168(7) 0.0132(7) 0.0147(8)
C28 0.0525(9) 0.0528(9) 0.0335(7) 0.0154(7) 0.0104(7) 0.0162(8)
C29 0.0774(14) 0.0644(12) 0.0424(9) 0.0233(8) 0.0204(9) 0.0208(10)
C30 0.120(2) 0.1011(19) 0.0599(13) 0.0499(13) 0.0300(14) 0.0512(17)

loop_
_atom_type_symbol
_atom_type_description
_atom_type_scat_dispersion_real
_atom_type_scat_dispersion_imag
_atom_type_scat_source
Sn Sn -0.6537 1.4246 'International Tables Vol C Tables 4.2.6.8 and 6.1.1.4'
P P 0.1023 0.0942 'International Tables Vol C Tables 4.2.6.8 and 6.1.1.4'
C C 0.0033 0.0016 'International Tables Vol C Tables 4.2.6.8 and 6.1.1.4'
H H 0 0 'International Tables Vol C Tables 4.2.6.8 and 6.1.1.4'

loop_
_geom_angle_atom_site_label_1
_geom_angle_atom_site_label_2
_geom_angle_atom_site_label_3
_geom_angle
_geom_angle_site_symmetry_3
C23F Sn1 C27 103.7(5) .
C23F Sn1 C19 110.1(6) .
C27 Sn1 C19 108.67(6) .
C23F Sn1 C23 10.6(4) .
C27 Sn1 C23 112.78(11) .
C19 Sn1 C23 110.38(12) .
C23F Sn1 P1 110.9(4) .
C27 Sn1 P1 118.75(5) .
C19 Sn1 P1 104.66(4) .
C23 Sn1 P1 101.08(7) .
C1 P1 P2 99.87(5) .
C1 P1 Sn1 103.16(5) .
P2 P1 Sn1 106.276(17) .
C10 P2 P1 107.47(5) .
C10 P2 P2 99.36(5) 2_655
P1 P2 P2 96.98(2) 2_655
C6 C1 C2 118.60(15) .
C6 C1 P1 126.33(12) .
C2 C1 P1 115.03(13) .
C3 C2 C1 118.94(18) .
C3 C2 C7 118.63(16) .
C1 C2 C7 122.43(16) .
C4 C3 C2 122.59(18) .
C4 C3 H3 121.5(15) .
C2 C3 H3 115.7(15) .
C5 C4 C3 117.78(17) .
C5 C4 C8 120.7(2) .
C3 C4 C8 121.5(2) .
C4 C5 C6 122.7(2) .
C4 C5 H5 118.6(16) .
C6 C5 H5 118.4(16) .
C5 C6 C1 119.22(17) .
C5 C6 C9 117.04(17) .
C1 C6 C9 123.71(14) .
C2 C7 H7A 109.5 .
C2 C7 H7B 109.5 .
H7A C7 H7B 109.5 .
C2 C7 H7C 109.5 .
H7A C7 H7C 109.5 .
H7B C7 H7C 109.5 .
C4 C8 H8A 109.5 .
C4 C8 H8B 109.5 .
H8A C8 H8B 109.5 .
C4 C8 H8C 109.5 .
H8A C8 H8C 109.5 .
H8B C8 H8C 109.5 .
C6 C9 H9A 109.5 .
C6 C9 H9B 109.5 .
H9A C9 H9B 109.5 .
C6 C9 H9C 109.5 .
H9A C9 H9C 109.5 .
H9B C9 H9C 109.5 .
C11 C10 C15 119.09(16) .
C11 C10 P2 126.49(13) .
C15 C10 P2 114.28(14) .
C10 C11 C12 118.6(2) .
C10 C11 C16 124.26(16) .
C12 C11 C16 117.1(2) .
C13 C12 C11 122.8(3) .
C13 C12 H12 124.2(16) .
C11 C12 H12 112.6(16) .
C14 C13 C12 117.7(2) .
C14 C13 C17 121.4(3) .
C12 C13 C17 120.9(3) .
C13 C14 C15 123.2(3) .
C13 C14 H14 121.4(17) .
C15 C14 H14 115.4(18) .
C14 C15 C10 118.6(2) .
C14 C15 C18 118.6(2) .
C10 C15 C18 122.80(17) .
C11 C16 H16A 109.5 .
C11 C16 H16B 109.5 .
H16A C16 H16B 109.5 .
C11 C16 H16C 109.5 .
H16A C16 H16C 109.5 .
H16B C16 H16C 109.5 .
C13 C17 H17A 109.5 .
C13 C17 H17B 109.5 .
H17A C17 H17B 109.5 .
C13 C17 H17C 109.5 .
H17A C17 H17C 109.5 .
H17B C17 H17C 109.5 .
C15 C18 H18A 109.5 .
C15 C18 H18B 109.5 .
H18A C18 H18B 109.5 .
C15 C18 H18C 109.5 .
H18A C18 H18C 109.5 .
H18B C18 H18C 109.5 .
C20 C19 Sn1 113.41(10) .
C20 C19 H19A 108.9 .
Sn1 C19 H19A 108.9 .
C20 C19 H19B 108.9 .
Sn1 C19 H19B 108.9 .
H19A C19 H19B 107.7 .
C21 C20 C19 113.73(13) .
C21 C20 H20A 108.8 .
C19 C20 H20A 108.8 .
C21 C20 H20B 108.8 .
C19 C20 H20B 108.8 .
H20A C20 H20B 107.7 .
C20 C21 C22 113.18(15) .
C20 C21 H21A 108.9 .
C22 C21 H21A 108.9 .
C20 C21 H21B 108.9 .
C22 C21 H21B 108.9 .
H21A C21 H21B 107.8 .
C21 C22 H22A 109.5 .
C21 C22 H22B 109.5 .
H22A C22 H22B 109.5 .
C21 C22 H22C 109.5 .
H22A C22 H22C 109.5 .
H22B C22 H22C 109.5 .
C24 C23 Sn1 115.94(18) .
C24 C23 H23A 108.3 .
Sn1 C23 H23A 108.3 .
C24 C23 H23B 108.3 .
Sn1 C23 H23B 108.3 .
H23A C23 H23B 107.4 .
C25 C24 C23 114.7(3) .
C25 C24 H24A 108.6 .
C23 C24 H24A 108.6 .
C25 C24 H24B 108.6 .
C23 C24 H24B 108.6 .
H24A C24 H24B 107.6 .
C24 C25 C26 116.2(3) .
C24 C25 H25A 108.2 .
C26 C25 H25A 108.2 .
C24 C25 H25B 108.2 .
C26 C25 H25B 108.2 .
H25A C25 H25B 107.4 .
C24F C23F Sn1 109.3(10) .
C24F C23F H23C 109.8 .
Sn1 C23F H23C 109.8 .
C24F C23F H23D 109.8 .
Sn1 C23F H23D 109.8 .
H23C C23F H23D 108.3 .
C25F C24F C23F 116.1(14) .
C25F C24F H24C 108.3 .
C23F C24F H24C 108.3 .
C25F C24F H24D 108.3 .
C23F C24F H24D 108.3 .
H24C C24F H24D 107.4 .
C24F C25F C26F 116.9(13) .
C24F C25F H25C 108.1 .
C26F C25F H25C 108.1 .
C24F C25F H25D 108.1 .
C26F C25F H25D 108.1 .
H25C C25F H25D 107.3 .
C25F C26F H26D 109.5 .
C25F C26F H26E 109.5 .
H26D C26F H26E 109.5 .
C25F C26F H26F 109.5 .
H26D C26F H26F 109.5 .
H26E C26F H26F 109.5 .
C28 C27 Sn1 114.30(11) .
C28 C27 H27A 108.7 .
Sn1 C27 H27A 108.7 .
C28 C27 H27B 108.7 .
Sn1 C27 H27B 108.7 .
H27A C27 H27B 107.6 .
C27 C28 C29 113.57(16) .
C27 C28 H28A 108.9 .
C29 C28 H28A 108.9 .
C27 C28 H28B 108.9 .
C29 C28 H28B 108.9 .
H28A C28 H28B 107.7 .
C30 C29 C28 112.79(19) .
C30 C29 H29A 109 .
C28 C29 H29A 109 .
C30 C29 H29B 109 .
C28 C29 H29B 109 .
H29A C29 H29B 107.8 .
C29 C30 H30A 109.5 .
C29 C30 H30B 109.5 .
H30A C30 H30B 109.5 .
C29 C30 H30C 109.5 .
H30A C30 H30C 109.5 .
H30B C30 H30C 109.5 .

loop_
_geom_bond_atom_site_label_1
_geom_bond_atom_site_label_2
_geom_bond_distance
_geom_bond_site_symmetry_2
Sn1 C23F 2.111(13) .
Sn1 C27 2.1586(17) .
Sn1 C19 2.1599(15) .
Sn1 C23 2.177(3) .
Sn1 P1 2.5222(4) .
P1 C1 1.8562(16) .
P1 P2 2.2178(5) .
P2 C10 1.8490(16) .
P2 P2 2.2272(7) 2_655
C1 C6 1.403(2) .
C1 C2 1.412(2) .
C2 C3 1.398(3) .
C2 C7 1.503(3) .
C3 C4 1.370(3) .
C3 H3 0.91(2) .
C4 C5 1.370(3) .
C4 C8 1.522(3) .
C5 C6 1.395(2) .
C5 H5 0.82(2) .
C6 C9 1.502(2) .
C7 H7A 0.98 .
C7 H7B 0.98 .
C7 H7C 0.98 .
C8 H8A 0.98 .
C8 H8B 0.98 .
C8 H8C 0.98 .
C9 H9A 0.98 .
C9 H9B 0.98 .
C9 H9C 0.98 .
C10 C11 1.400(2) .
C10 C15 1.416(2) .
C11 C12 1.404(3) .
C11 C16 1.499(3) .
C12 C13 1.376(4) .
C12 H12 0.91(2) .
C13 C14 1.354(4) .
C13 C17 1.512(3) .
C14 C15 1.399(3) .
C14 H14 0.89(3) .
C15 C18 1.500(3) .
C16 H16A 0.98 .
C16 H16B 0.98 .
C16 H16C 0.98 .
C17 H17A 0.98 .
C17 H17B 0.98 .
C17 H17C 0.98 .
C18 H18A 0.98 .
C18 H18B 0.98 .
C18 H18C 0.98 .
C19 C20 1.522(2) .
C19 H19A 0.99 .
C19 H19B 0.99 .
C20 C21 1.513(2) .
C20 H20A 0.99 .
C20 H20B 0.99 .
C21 C22 1.514(3) .
C21 H21A 0.99 .
C21 H21B 0.99 .
C22 H22A 0.98 .
C22 H22B 0.98 .
C22 H22C 0.98 .
C23 C24 1.529(4) .
C23 H23A 0.99 .
C23 H23B 0.99 .
C24 C25 1.487(4) .
C24 H24A 0.99 .
C24 H24B 0.99 .
C25 C26 1.487(4) .
C25 H25A 0.99 .
C25 H25B 0.99 .
C26 H26A 0.98 .
C26 H26B 0.98 .
C26 H26C 0.98 .
C23F C24F 1.496(14) .
C23F H23C 0.99 .
C23F H23D 0.99 .
C24F C25F 1.460(14) .
C24F H24C 0.99 .
C24F H24D 0.99 .
C25F C26F 1.471(13) .
C25F H25C 0.99 .
C25F H25D 0.99 .
C26F H26D 0.98 .
C26F H26E 0.98 .
C26F H26F 0.98 .
C27 C28 1.518(2) .
C27 H27A 0.99 .
C27 H27B 0.99 .
C28 C29 1.519(3) .
C28 H28A 0.99 .
C28 H28B 0.99 .
C29 C30 1.513(3) .
C29 H29A 0.99 .
C29 H29B 0.99 .
C30 H30A 0.98 .
C30 H30B 0.98 .
C30 H30C 0.98 .
